data_4515762
loop_
_publ_author_name
'Xu, Yali'
'Chang, Fenzhen'
'Cao, Weidi'
'Liu, Xiaohua'
'Feng, Xiaoming'

_publ_section_title
;
 Catalytic Asymmetric Chemodivergent C2 Alkylation and [3 +
 2]-Cycloaddition of 3-Methylindoles with Aziridines
;
_journal_issue 11
_journal_name_full 'ACS Catalysis'
_journal_page_first 10261
_journal_paper_doi 10.1021/acscatal.8b02880
_journal_volume 8
_journal_year 2018
_chemical_absolute_configuration ad
_chemical_formula_moiety 'C36 H36 N2 O6 S'
_chemical_formula_sum 'C36 H36 N2 O6 S'
_chemical_formula_weight 624.73
_space_group_crystal_system monoclinic
_space_group_IT_number 4
_space_group_name_Hall 'P 2yb'
_space_group_name_H-M_alt 'P 1 21 1'
_atom_sites_solution_hydrogens geom
_atom_sites_solution_primary direct
_audit_creation_date 2017-06-09
_audit_creation_method
;
Olex2 1.2
(compiled 2016.02.19 svn.r3266 for OlexSys, GUI svn.r5155)
;
_cell_angle_alpha 90
_cell_angle_beta 107.649(3)
_cell_angle_gamma 90
_cell_formula_units_Z 2
_cell_length_a 9.3322(3)
_cell_length_b 18.7754(5)
_cell_length_c 9.4931(3)
_cell_measurement_reflns_used 9635
_cell_measurement_temperature 296.31(10)
_cell_measurement_theta_max 72.4700
_cell_measurement_theta_min 4.7410
_cell_volume 1585.05(9)
_computing_cell_refinement
;
CrysAlisPro, Agilent Technologies,
Version 1.171.37.35 (release 13-08-2014 CrysAlis171 .NET)
(compiled Aug 13 2014,18:06:01)
;
_computing_data_collection
;
CrysAlisPro, Agilent Technologies,
Version 1.171.37.35 (release 13-08-2014 CrysAlis171 .NET)
(compiled Aug 13 2014,18:06:01)
;
_computing_data_reduction
;
CrysAlisPro, Agilent Technologies,
Version 1.171.37.35 (release 13-08-2014 CrysAlis171 .NET)
(compiled Aug 13 2014,18:06:01)
;
_computing_molecular_graphics 'Olex2 (Dolomanov et al., 2009)'
_computing_publication_material 'Olex2 (Dolomanov et al., 2009)'
_computing_structure_refinement 'ShelXL (Sheldrick, 2015)'
_computing_structure_solution 'ShelXT (Sheldrick, 2015)'
_diffrn_ambient_environment air
_diffrn_ambient_temperature 296.31(10)
_diffrn_detector 'CCD plate'
_diffrn_detector_area_resol_mean 15.9595
_diffrn_detector_type EosS2
_diffrn_measured_fraction_theta_full 1.000
_diffrn_measured_fraction_theta_max 0.988
_diffrn_measurement_details
;
#__ type_ start__ end____ width___ exp.time_
  1 omega    1.00   75.00   1.0000    1.0000
omega____ theta____ kappa____ phi______ frames
    -       36.0421  -99.0000  120.0000 74

#__ type_ start__ end____ width___ exp.time_
  2 omega  -33.00  105.00   1.0000    1.0000
omega____ theta____ kappa____ phi______ frames
    -       36.0421    0.0000   30.0000 138

#__ type_ start__ end____ width___ exp.time_
  3 omega   19.00  103.00   1.0000    1.0000
omega____ theta____ kappa____ phi______ frames
    -       36.0421   57.0000   30.0000 84

#__ type_ start__ end____ width___ exp.time_
  4 omega    9.00  104.00   1.0000    1.0000
omega____ theta____ kappa____ phi______ frames
    -       36.0421   77.0000  120.0000 95

#__ type_ start__ end____ width___ exp.time_
  5 omega  -32.00   63.00   1.0000    1.0000
omega____ theta____ kappa____ phi______ frames
    -       36.0421  -77.0000 -120.0000 95

#__ type_ start__ end____ width___ exp.time_
  6 omega   19.00  103.00   1.0000    1.0000
omega____ theta____ kappa____ phi______ frames
    -       36.0421   57.0000 -180.0000 84

#__ type_ start__ end____ width___ exp.time_
  7 omega    9.00  104.00   1.0000    1.0000
omega____ theta____ kappa____ phi______ frames
    -       36.0421   77.0000   60.0000 95

#__ type_ start__ end____ width___ exp.time_
  8 omega  -31.00   53.00   1.0000    1.0000
omega____ theta____ kappa____ phi______ frames
    -       36.0421  -57.0000  -60.0000 84

#__ type_ start__ end____ width___ exp.time_
  9 omega    1.00   75.00   1.0000    1.0000
omega____ theta____ kappa____ phi______ frames
    -       36.0421  -99.0000    0.0000 74

#__ type_ start__ end____ width___ exp.time_
 10 omega   38.00   91.00   1.0000    1.0000
omega____ theta____ kappa____ phi______ frames
    -      108.0000  -30.0000  150.0000 53

#__ type_ start__ end____ width___ exp.time_
 11 omega   39.00  109.00   1.0000    1.0000
omega____ theta____ kappa____ phi______ frames
    -      108.0000  -94.0000  120.0000 70

#__ type_ start__ end____ width___ exp.time_
 12 omega   41.00  126.00   1.0000    1.0000
omega____ theta____ kappa____ phi______ frames
    -      108.0000  -61.0000  150.0000 85

#__ type_ start__ end____ width___ exp.time_
 13 omega   91.00  176.00   1.0000    1.0000
omega____ theta____ kappa____ phi______ frames
    -      108.0000   45.0000 -150.0000 85

#__ type_ start__ end____ width___ exp.time_
 14 omega   40.00   98.00   1.0000    1.0000
omega____ theta____ kappa____ phi______ frames
    -      108.0000  -45.0000   90.0000 58

#__ type_ start__ end____ width___ exp.time_
 15 omega   39.00  122.00   1.0000    1.0000
omega____ theta____ kappa____ phi______ frames
    -      108.0000 -126.0000  -22.0000 83

#__ type_ start__ end____ width___ exp.time_
 16 omega   38.00   91.00   1.0000    1.0000
omega____ theta____ kappa____ phi______ frames
    -      108.0000  -30.0000  -60.0000 53

#__ type_ start__ end____ width___ exp.time_
 17 omega  100.00  178.00   1.0000    1.0000
omega____ theta____ kappa____ phi______ frames
    -      108.0000  111.0000   90.0000 78

#__ type_ start__ end____ width___ exp.time_
 18 omega   38.00   91.00   1.0000    1.0000
omega____ theta____ kappa____ phi______ frames
    -      108.0000  -30.0000    0.0000 53

#__ type_ start__ end____ width___ exp.time_
 19 omega   39.00  109.00   1.0000    1.0000
omega____ theta____ kappa____ phi______ frames
    -      108.0000  -94.0000 -180.0000 70

#__ type_ start__ end____ width___ exp.time_
 20 omega   91.00  176.00   1.0000    1.0000
omega____ theta____ kappa____ phi______ frames
    -      108.0000   45.0000  -30.0000 85

#__ type_ start__ end____ width___ exp.time_
 21 omega   87.00  178.00   1.0000    1.0000
omega____ theta____ kappa____ phi______ frames
    -      108.0000   30.0000   90.0000 91

#__ type_ start__ end____ width___ exp.time_
 22 omega   40.00   98.00   1.0000    1.0000
omega____ theta____ kappa____ phi______ frames
    -      108.0000  -45.0000  -30.0000 58

#__ type_ start__ end____ width___ exp.time_
 23 omega   40.00   98.00   1.0000    1.0000
omega____ theta____ kappa____ phi______ frames
    -      108.0000  -45.0000   30.0000 58

#__ type_ start__ end____ width___ exp.time_
 24 omega   39.00  109.00   1.0000    1.0000
omega____ theta____ kappa____ phi______ frames
    -      108.0000  -94.0000   30.0000 70

#__ type_ start__ end____ width___ exp.time_
 25 omega   38.00   91.00   1.0000    1.0000
omega____ theta____ kappa____ phi______ frames
    -      108.0000  -30.0000  -90.0000 53

#__ type_ start__ end____ width___ exp.time_
 26 omega   39.00  109.00   1.0000    1.0000
omega____ theta____ kappa____ phi______ frames
    -      108.0000  -94.0000  -60.0000 70

#__ type_ start__ end____ width___ exp.time_
 27 omega    9.00  104.00   1.0000    1.0000
omega____ theta____ kappa____ phi______ frames
    -       36.0421   77.0000  -60.0000 95

#__ type_ start__ end____ width___ exp.time_
 28 omega  -31.00   53.00   1.0000    1.0000
omega____ theta____ kappa____ phi______ frames
    -       36.0421  -57.0000    0.0000 84

#__ type_ start__ end____ width___ exp.time_
 29 omega   23.00   89.00   1.0000    1.0000
omega____ theta____ kappa____ phi______ frames
    -       36.0421 -125.0000 -150.0000 66

#__ type_ start__ end____ width___ exp.time_
 30 omega   17.00  105.00   1.0000    1.0000
omega____ theta____ kappa____ phi______ frames
    -       36.0421   38.0000  120.0000 88

#__ type_ start__ end____ width___ exp.time_
 31 omega    9.00   73.00   1.0000    1.0000
omega____ theta____ kappa____ phi______ frames
    -       36.0421   77.0000 -150.0000 64

#__ type_ start__ end____ width___ exp.time_
 32 omega   19.00  103.00   1.0000    1.0000
omega____ theta____ kappa____ phi______ frames
    -       36.0421   57.0000 -120.0000 84
;
_diffrn_measurement_device 'four-circle diffractometer'
_diffrn_measurement_device_type 'New Gemini, Dual, Cu at zero, EosS2'
_diffrn_measurement_method '\w scans'
_diffrn_orient_matrix_UB_11 0.0427504000
_diffrn_orient_matrix_UB_12 0.0792946000
_diffrn_orient_matrix_UB_13 0.0251723000
_diffrn_orient_matrix_UB_21 -0.1668778000
_diffrn_orient_matrix_UB_22 0.0207722000
_diffrn_orient_matrix_UB_23 -0.0641103000
_diffrn_orient_matrix_UB_31 -0.0182496000
_diffrn_orient_matrix_UB_32 -0.0041833000
_diffrn_orient_matrix_UB_33 0.1556804000
_diffrn_radiation_monochromator graphite
_diffrn_radiation_probe x-ray
_diffrn_radiation_type CuK\a
_diffrn_radiation_wavelength 1.54184
_diffrn_reflns_av_R_equivalents 0.0249
_diffrn_reflns_av_unetI/netI 0.0206
_diffrn_reflns_Laue_measured_fraction_full 1.000
_diffrn_reflns_Laue_measured_fraction_max 0.988
_diffrn_reflns_limit_h_max 11
_diffrn_reflns_limit_h_min -11
_diffrn_reflns_limit_k_max 22
_diffrn_reflns_limit_k_min -22
_diffrn_reflns_limit_l_max 11
_diffrn_reflns_limit_l_min -8
_diffrn_reflns_number 17267
_diffrn_reflns_point_group_measured_fraction_full 0.999
_diffrn_reflns_point_group_measured_fraction_max 0.978
_diffrn_reflns_theta_full 67.684
_diffrn_reflns_theta_max 72.644
_diffrn_reflns_theta_min 4.710
_diffrn_source 'Enhance (Cu) X-ray Source'
_exptl_absorpt_coefficient_mu 1.312
_exptl_absorpt_correction_T_max 1.00000
_exptl_absorpt_correction_T_min 0.29223
_exptl_absorpt_correction_type multi-scan
_exptl_absorpt_process_details
;
CrysAlisPro, Agilent Technologies,
Version 1.171.37.35 (release 13-08-2014 CrysAlis171 .NET)
(compiled Aug 13 2014,18:06:01)
Empirical absorption correction using spherical harmonics,
 implemented in SCALE3 ABSPACK scaling algorithm.
;
_exptl_crystal_colour 'clear light colourless'
_exptl_crystal_colour_lustre clear
_exptl_crystal_colour_modifier light
_exptl_crystal_colour_primary colourless
_exptl_crystal_density_diffrn 1.309
_exptl_crystal_description block
_exptl_crystal_F_000 660
_exptl_crystal_size_max 0.7
_exptl_crystal_size_mid 0.5
_exptl_crystal_size_min 0.4
_refine_diff_density_max 0.239
_refine_diff_density_min -0.383
_refine_diff_density_rms 0.075
_refine_ls_abs_structure_details
;
 Flack x determined using 2707 quotients [(I+)-(I-)]/[(I+)+(I-)]
 (Parsons, Flack and Wagner, Acta Cryst. B69 (2013) 249-259).
;
_refine_ls_abs_structure_Flack 0.013(6)
_refine_ls_extinction_method none
_refine_ls_goodness_of_fit_ref 1.048
_refine_ls_hydrogen_treatment constr
_refine_ls_matrix_type full
_refine_ls_number_parameters 409
_refine_ls_number_reflns 6149
_refine_ls_number_restraints 1
_refine_ls_restrained_S_all 1.048
_refine_ls_R_factor_all 0.0515
_refine_ls_R_factor_gt 0.0504
_refine_ls_shift/su_max 0.000
_refine_ls_shift/su_mean 0.000
_refine_ls_structure_factor_coef Fsqd
_refine_ls_weighting_details 'w=1/[\s^2^(Fo^2^)+(0.0977P)^2^+0.0758P] where P=(Fo^2^+2Fc^2^)/3'
_refine_ls_weighting_scheme calc
_refine_ls_wR_factor_gt 0.1282
_refine_ls_wR_factor_ref 0.1303
_reflns_Friedel_coverage 0.917
_reflns_Friedel_fraction_full 0.997
_reflns_Friedel_fraction_max 0.966
_reflns_number_gt 5950
_reflns_number_total 6149
_reflns_threshold_expression 'I > 2\s(I)'
_cod_data_source_file cs8b02880_si_003.cif
_cod_data_source_block fxm-xyl
_cod_original_cell_volume 1585.05(8)
_cod_database_code 4515762
_shelx_space_group_comment
;
The symmetry employed for this shelxl refinement is uniquely defined
by the following loop, which should always be used as a source of
symmetry information in preference to the above space-group names.
They are only intended as comments.
;
_reflns_odcompleteness_completeness 99.97
_reflns_odcompleteness_iscentric 1
_reflns_odcompleteness_theta 66.97
_olex2_refinement_description
;
1. Fixed Uiso
 At 1.2 times of:
  All C(H) groups, All C(H,H) groups
 At 1.5 times of:
  All C(H,H,H) groups
2.a Ternary CH refined with riding coordinates:
 C00H(H00H), C00M(H00M)
2.b Secondary CH2 refined with riding coordinates:
 C00K(H00A,H00B), C00X(H00G,H00K), C011(H01A,H01B)
2.c Aromatic/amide H refined with riding coordinates:
 C00D(H00D), C00I(H00I), C00J(H00J), C00L(H00L), C00O(H00O), C00Q(H00Q),
 C00R(H00R), C00S(H00S), C00U(H00U), C00V(H00V), C00Y(H00Y), C00Z(H00Z),
 C010(H010), C012(H012), C013(H013), C014(H014), C015(H015), C017(H017),
 C018(H018)
2.d Idealised Me refined as rotating group:
 C00T(H00C,H00E,H00F), C016(H01C,H01D,H01E), C019(H01F,H01G,H01H)
;
_shelx_shelxl_version_number 2014/7
_olex2_date_sample_data_collection 2017-06-08
_olex2_submission_special_instructions 'No special instructions were received'

loop_
_space_group_symop_operation_xyz
'x, y, z'
'-x, y+1/2, -z'

loop_
_atom_site_label
_atom_site_type_symbol
_atom_site_fract_x
_atom_site_fract_y
_atom_site_fract_z
_atom_site_U_iso_or_equiv
_atom_site_adp_type
_atom_site_occupancy
_atom_site_site_symmetry_order
_atom_site_calc_flag
_atom_site_refinement_flags_posn
S001 S 0.24489(8) 0.43994(4) 0.58251(8) 0.0497(2) Uani 1 1 d .
O002 O 0.2356(3) 0.44839(15) 0.4307(3) 0.0646(6) Uani 1 1 d .
O003 O 0.5968(3) 0.43410(14) 0.5447(3) 0.0578(5) Uani 1 1 d .
O004 O 0.1244(3) 0.46268(17) 0.6349(3) 0.0726(7) Uani 1 1 d .
O005 O 0.5870(3) 0.53069(16) 0.4049(3) 0.0661(7) Uani 1 1 d .
O006 O 0.3260(3) 0.59930(13) 0.3750(3) 0.0588(6) Uani 1 1 d .
N007 N 0.7367(3) 0.55554(14) 0.7444(3) 0.0458(5) Uani 1 1 d .
N008 N 0.4024(3) 0.48149(12) 0.6759(3) 0.0428(5) Uani 1 1 d .
C009 C 0.5444(3) 0.56141(14) 0.8675(3) 0.0412(6) Uani 1 1 d .
C00A C 0.5523(4) 0.49939(18) 0.4989(3) 0.0489(7) Uani 1 1 d .
C00B C 0.4377(3) 0.44252(17) 0.9330(3) 0.0426(5) Uani 1 1 d .
C00C C 0.7982(3) 0.53299(15) 0.8908(3) 0.0440(6) Uani 1 1 d .
C00D C 0.5323(4) 0.38677(17) 0.9268(3) 0.0490(6) Uani 1 1 d .
H00D H 0.5833 0.3869 0.8565 0.059 Uiso 1 1 calc R
C00E C 0.6935(3) 0.53504(15) 0.9670(3) 0.0417(6) Uani 1 1 d .
C00F C 0.8992(3) 0.66365(18) 0.7378(3) 0.0514(7) Uani 1 1 d .
C00G C 0.4643(3) 0.53374(16) 0.5941(3) 0.0440(6) Uani 1 1 d .
C00H C 0.4146(3) 0.50504(15) 0.8281(3) 0.0421(6) Uani 1 1 d .
H00H H 0.3208 0.5290 0.8263 0.051 Uiso 1 1 calc R
C00I C 0.8825(4) 0.4968(2) 1.1854(4) 0.0615(9) Uani 1 1 d .
H00I H 0.9123 0.4850 1.2853 0.074 Uiso 1 1 calc R
C00J C 0.3659(4) 0.4428(2) 1.0415(3) 0.0546(7) Uani 1 1 d .
H00J H 0.3025 0.4803 1.0464 0.065 Uiso 1 1 calc R
C00K C 0.8335(4) 0.59305(19) 0.6734(3) 0.0543(7) Uani 1 1 d .
H00A H 0.7761 0.6009 0.5708 0.065 Uiso 1 1 calc R
H00B H 0.9163 0.5617 0.6741 0.065 Uiso 1 1 calc R
C00L C 0.9846(4) 0.4938(2) 1.1068(4) 0.0644(9) Uani 1 1 d .
H00L H 1.0826 0.4793 1.1547 0.077 Uiso 1 1 calc R
C00M C 0.5815(3) 0.57705(14) 0.7201(3) 0.0422(6) Uani 1 1 d .
H00M H 0.5707 0.6281 0.6979 0.051 Uiso 1 1 calc R
O00N O 0.2704(5) 0.6156(2) 0.5811(3) 0.1117(16) Uani 1 1 d .
C00O C 0.7355(4) 0.51760(18) 1.1158(3) 0.0514(7) Uani 1 1 d .
H00O H 0.6660 0.5198 1.1682 0.062 Uiso 1 1 calc R
C00P C 0.3412(4) 0.58704(19) 0.5129(3) 0.0545(7) Uani 1 1 d .
C00Q C 0.5509(5) 0.33064(19) 1.0259(4) 0.0626(9) Uani 1 1 d .
H00Q H 0.6116 0.2923 1.0195 0.075 Uiso 1 1 calc R
C00R C 0.3881(5) 0.3878(2) 1.1420(4) 0.0706(11) Uani 1 1 d .
H00R H 0.3412 0.3885 1.2155 0.085 Uiso 1 1 calc R
C00S C 0.9455(4) 0.5116(2) 0.9590(4) 0.0576(8) Uani 1 1 d .
H00S H 1.0152 0.5093 0.9069 0.069 Uiso 1 1 calc R
C00T C 0.4911(5) 0.62731(18) 0.9333(4) 0.0580(8) Uani 1 1 d .
H00C H 0.4730 0.6146 1.0244 0.087 Uiso 1 1 calc GR
H00E H 0.3998 0.6450 0.8649 0.087 Uiso 1 1 calc GR
H00F H 0.5671 0.6636 0.9518 0.087 Uiso 1 1 calc GR
C00U C 0.2046(5) 0.3179(2) 0.7210(4) 0.0696(10) Uani 1 1 d .
H00U H 0.1470 0.3449 0.7658 0.083 Uiso 1 1 calc R
C00V C 0.4803(6) 0.3315(2) 1.1328(4) 0.0722(11) Uani 1 1 d .
H00V H 0.4945 0.2941 1.1997 0.087 Uiso 1 1 calc R
C00W C 0.2726(4) 0.34834(19) 0.6262(4) 0.0534(7) Uani 1 1 d .
C00X C 0.2035(5) 0.6470(2) 0.2988(4) 0.0666(9) Uani 1 1 d .
H00G H 0.2059 0.6898 0.3568 0.080 Uiso 1 1 calc R
H00K H 0.1073 0.6237 0.2838 0.080 Uiso 1 1 calc R
C00Y C 0.9138(5) 0.7677(2) 0.8868(6) 0.0788(11) Uani 1 1 d .
H00Y H 0.8779 0.7934 0.9528 0.095 Uiso 1 1 calc R
C00Z C 0.3760(7) 0.2369(3) 0.5893(6) 0.0850(13) Uani 1 1 d .
H00Z H 0.4353 0.2097 0.5469 0.102 Uiso 1 1 calc R
C010 C 0.8534(5) 0.7021(2) 0.8392(5) 0.0657(9) Uani 1 1 d .
H010 H 0.7800 0.6834 0.8765 0.079 Uiso 1 1 calc R
C011 C 0.7189(5) 0.4064(3) 0.4942(5) 0.0780(12) Uani 1 1 d .
H01A H 0.6809 0.3925 0.3911 0.094 Uiso 1 1 calc R
H01B H 0.7953 0.4427 0.5037 0.094 Uiso 1 1 calc R
C012 C 0.3075(7) 0.2054(3) 0.6828(5) 0.0922(17) Uani 1 1 d .
H012 H 0.3182 0.1567 0.7012 0.111 Uiso 1 1 calc R
C013 C 1.0120(6) 0.6919(3) 0.6884(6) 0.0871(14) Uani 1 1 d .
H013 H 1.0470 0.6666 0.6213 0.105 Uiso 1 1 calc R
C014 C 0.2248(7) 0.2451(3) 0.7475(5) 0.0880(15) Uani 1 1 d .
H014 H 0.1801 0.2233 0.8116 0.106 Uiso 1 1 calc R
C015 C 0.3574(5) 0.3082(2) 0.5583(5) 0.0665(9) Uani 1 1 d .
H015 H 0.4009 0.3293 0.4926 0.080 Uiso 1 1 calc R
C016 C 0.2249(6) 0.6652(3) 0.1549(5) 0.0919(15) Uani 1 1 d .
H01C H 0.2050 0.6240 0.0921 0.138 Uiso 1 1 calc GR
H01D H 0.3266 0.6806 0.1703 0.138 Uiso 1 1 calc GR
H01E H 0.1570 0.7027 0.1090 0.138 Uiso 1 1 calc GR
C017 C 1.0725(8) 0.7570(4) 0.7379(8) 0.116(2) Uani 1 1 d .
H017 H 1.1474 0.7755 0.7025 0.139 Uiso 1 1 calc R
C018 C 1.0254(7) 0.7959(3) 0.8388(7) 0.0939(16) Uani 1 1 d .
H018 H 1.0681 0.8398 0.8729 0.113 Uiso 1 1 calc R
C019 C 0.7818(8) 0.3459(4) 0.5839(11) 0.136(3) Uani 1 1 d .
H01F H 0.7149 0.3060 0.5547 0.204 Uiso 1 1 calc GR
H01G H 0.7953 0.3569 0.6859 0.204 Uiso 1 1 calc GR
H01H H 0.8772 0.3343 0.5711 0.204 Uiso 1 1 calc GR

loop_
_atom_site_aniso_label
_atom_site_aniso_U_11
_atom_site_aniso_U_22
_atom_site_aniso_U_33
_atom_site_aniso_U_23
_atom_site_aniso_U_13
_atom_site_aniso_U_12
S001 0.0417(3) 0.0559(4) 0.0451(4) 0.0003(3) 0.0037(2) 0.0059(3)
O002 0.0671(14) 0.0682(16) 0.0444(11) 0.0044(10) -0.0041(10) 0.0031(12)
O003 0.0603(12) 0.0547(12) 0.0614(13) -0.0035(11) 0.0228(10) 0.0165(11)
O004 0.0451(12) 0.0825(18) 0.0864(19) -0.0060(14) 0.0141(12) 0.0091(12)
O005 0.0785(16) 0.0834(17) 0.0436(11) 0.0070(11) 0.0295(11) 0.0160(14)
O006 0.0655(14) 0.0587(13) 0.0481(11) 0.0146(10) 0.0110(10) 0.0163(11)
N007 0.0489(13) 0.0524(13) 0.0373(11) 0.0035(10) 0.0149(10) 0.0005(10)
N008 0.0453(12) 0.0460(13) 0.0360(11) 0.0013(9) 0.0109(9) 0.0070(10)
C009 0.0520(14) 0.0383(13) 0.0375(12) 0.0007(10) 0.0197(11) 0.0059(11)
C00A 0.0514(16) 0.0600(17) 0.0352(12) -0.0029(12) 0.0130(11) 0.0097(13)
C00B 0.0425(12) 0.0469(13) 0.0378(12) -0.0025(12) 0.0115(10) -0.0048(12)
C00C 0.0490(14) 0.0423(13) 0.0391(13) 0.0007(11) 0.0111(11) -0.0022(11)
C00D 0.0499(15) 0.0514(16) 0.0430(14) -0.0015(12) 0.0102(12) 0.0007(12)
C00E 0.0476(14) 0.0390(13) 0.0383(13) -0.0004(10) 0.0128(11) -0.0035(11)
C00F 0.0434(14) 0.0603(18) 0.0521(16) 0.0141(14) 0.0167(12) 0.0041(13)
C00G 0.0507(14) 0.0474(14) 0.0340(12) 0.0028(10) 0.0128(11) 0.0121(12)
C00H 0.0416(13) 0.0488(15) 0.0388(13) 0.0000(11) 0.0163(11) 0.0085(11)
C00I 0.063(2) 0.072(2) 0.0413(15) 0.0117(14) 0.0033(14) -0.0122(16)
C00J 0.0556(16) 0.0644(18) 0.0484(15) -0.0028(15) 0.0229(13) -0.0078(16)
C00K 0.0607(18) 0.0632(18) 0.0461(15) 0.0022(14) 0.0266(14) 0.0022(15)
C00L 0.0513(18) 0.075(2) 0.0578(19) 0.0109(17) 0.0024(15) -0.0018(16)
C00M 0.0540(15) 0.0376(12) 0.0376(12) 0.0053(10) 0.0178(11) 0.0069(11)
O00N 0.130(3) 0.147(4) 0.0621(16) 0.0231(19) 0.0365(19) 0.100(3)
C00O 0.0574(17) 0.0565(17) 0.0397(13) 0.0020(12) 0.0138(12) -0.0094(13)
C00P 0.0584(18) 0.0594(18) 0.0439(14) 0.0057(13) 0.0128(13) 0.0174(15)
C00Q 0.071(2) 0.0469(17) 0.0576(19) 0.0034(14) 0.0015(16) 0.0022(15)
C00R 0.089(3) 0.077(2) 0.0514(18) 0.0003(16) 0.0302(18) -0.026(2)
C00S 0.0456(16) 0.068(2) 0.0579(18) 0.0054(15) 0.0141(14) -0.0008(14)
C00T 0.077(2) 0.0481(16) 0.0575(17) -0.0081(14) 0.0324(16) 0.0075(15)
C00U 0.072(2) 0.075(2) 0.0581(19) -0.0016(17) 0.0139(17) -0.0167(19)
C00V 0.098(3) 0.063(2) 0.0504(18) 0.0127(16) 0.0133(18) -0.020(2)
C00W 0.0503(16) 0.0590(18) 0.0425(14) -0.0027(12) 0.0016(12) -0.0033(13)
C00X 0.064(2) 0.064(2) 0.065(2) 0.0194(16) 0.0092(17) 0.0170(17)
C00Y 0.069(2) 0.059(2) 0.102(3) -0.005(2) 0.016(2) 0.0062(18)
C00Z 0.098(3) 0.063(2) 0.084(3) -0.019(2) 0.011(3) 0.005(2)
C010 0.059(2) 0.062(2) 0.083(2) -0.0074(17) 0.0313(18) -0.0070(16)
C011 0.069(2) 0.084(3) 0.086(3) -0.016(2) 0.031(2) 0.021(2)
C012 0.126(4) 0.056(2) 0.070(3) 0.0002(19) -0.008(3) -0.012(3)
C013 0.073(3) 0.117(4) 0.085(3) -0.007(3) 0.044(2) -0.026(3)
C014 0.111(4) 0.075(3) 0.066(2) 0.007(2) 0.010(2) -0.028(3)
C015 0.071(2) 0.060(2) 0.065(2) -0.0106(16) 0.0163(18) -0.0003(17)
C016 0.083(3) 0.107(4) 0.077(3) 0.041(3) 0.011(2) 0.019(3)
C017 0.107(4) 0.126(5) 0.122(5) 0.007(4) 0.047(4) -0.062(4)
C018 0.092(3) 0.066(3) 0.113(4) 0.017(3) 0.015(3) -0.021(2)
C019 0.099(4) 0.131(6) 0.197(8) 0.047(5) 0.073(5) 0.068(4)

loop_
_atom_type_symbol
_atom_type_description
_atom_type_scat_dispersion_real
_atom_type_scat_dispersion_imag
_atom_type_scat_source
C C 0.0181 0.0091 'International Tables Vol C Tables 4.2.6.8 and 6.1.1.4'
H H 0.0000 0.0000 'International Tables Vol C Tables 4.2.6.8 and 6.1.1.4'
N N 0.0311 0.0180 'International Tables Vol C Tables 4.2.6.8 and 6.1.1.4'
O O 0.0492 0.0322 'International Tables Vol C Tables 4.2.6.8 and 6.1.1.4'
S S 0.3331 0.5567 'International Tables Vol C Tables 4.2.6.8 and 6.1.1.4'

loop_
_geom_angle_atom_site_label_1
_geom_angle_atom_site_label_2
_geom_angle_atom_site_label_3
_geom_angle
O002 S001 O004 120.43(17)
O002 S001 N008 105.05(14)
O002 S001 C00W 107.74(16)
O004 S001 N008 109.68(15)
O004 S001 C00W 106.50(19)
N008 S001 C00W 106.74(13)
C00A O003 C011 114.8(3)
C00P O006 C00X 116.1(3)
C00C N007 C00K 118.6(3)
C00C N007 C00M 109.4(2)
C00M N007 C00K 121.2(2)
C00G N008 S001 117.13(19)
C00G N008 C00H 112.9(2)
C00H N008 S001 117.00(19)
C00E C009 C00H 115.3(2)
C00E C009 C00M 102.1(2)
C00E C009 C00T 111.1(2)
C00H C009 C00M 106.1(2)
C00T C009 C00H 108.6(2)
C00T C009 C00M 113.5(2)
O003 C00A C00G 111.5(3)
O005 C00A O003 124.9(3)
O005 C00A C00G 123.3(3)
C00D C00B C00H 121.7(2)
C00D C00B C00J 119.5(3)
C00J C00B C00H 118.8(3)
C00E C00C N007 111.7(3)
C00E C00C C00S 121.4(3)
C00S C00C N007 127.0(3)
C00B C00D H00D 120.1
C00B C00D C00Q 119.8(3)
C00Q C00D H00D 120.1
C00C C00E C009 110.2(2)
C00C C00E C00O 120.0(3)
C00O C00E C009 129.7(3)
C010 C00F C00K 124.9(3)
C010 C00F C013 117.9(4)
C013 C00F C00K 117.2(3)
N008 C00G C00A 113.3(2)
N008 C00G C00M 103.6(2)
N008 C00G C00P 110.1(2)
C00A C00G C00M 106.9(2)
C00A C00G C00P 115.4(2)
C00P C00G C00M 106.5(2)
N008 C00H C009 105.1(2)
N008 C00H C00B 111.4(2)
N008 C00H H00H 108.4
C009 C00H H00H 108.4
C00B C00H C009 114.9(2)
C00B C00H H00H 108.4
C00L C00I H00I 120.0
C00L C00I C00O 120.0(3)
C00O C00I H00I 120.0
C00B C00J H00J 119.8
C00R C00J C00B 120.4(4)
C00R C00J H00J 119.8
N007 C00K C00F 117.9(2)
N007 C00K H00A 107.8
N007 C00K H00B 107.8
C00F C00K H00A 107.8
C00F C00K H00B 107.8
H00A C00K H00B 107.2
C00I C00L H00L 119.1
C00I C00L C00S 121.9(3)
C00S C00L H00L 119.1
N007 C00M C009 106.6(2)
N007 C00M C00G 113.9(2)
N007 C00M H00M 109.8
C009 C00M C00G 106.8(2)
C009 C00M H00M 109.8
C00G C00M H00M 109.8
C00E C00O C00I 119.1(3)
C00E C00O H00O 120.5
C00I C00O H00O 120.5
O006 C00P C00G 117.2(3)
O00N C00P O006 124.4(3)
O00N C00P C00G 118.4(3)
C00D C00Q H00Q 119.9
C00V C00Q C00D 120.3(4)
C00V C00Q H00Q 119.9
C00J C00R H00R 120.2
C00J C00R C00V 119.7(3)
C00V C00R H00R 120.2
C00C C00S H00S 121.2
C00L C00S C00C 117.6(3)
C00L C00S H00S 121.2
C009 C00T H00C 109.5
C009 C00T H00E 109.5
C009 C00T H00F 109.5
H00C C00T H00E 109.5
H00C C00T H00F 109.5
H00E C00T H00F 109.5
C00W C00U H00U 121.2
C00W C00U C014 117.6(5)
C014 C00U H00U 121.2
C00Q C00V C00R 120.4(3)
C00Q C00V H00V 119.8
C00R C00V H00V 119.8
C00U C00W S001 119.6(3)
C00U C00W C015 121.4(4)
C015 C00W S001 118.9(3)
O006 C00X H00G 110.3
O006 C00X H00K 110.3
O006 C00X C016 107.1(3)
H00G C00X H00K 108.5
C016 C00X H00G 110.3
C016 C00X H00K 110.3
C010 C00Y H00Y 119.4
C018 C00Y H00Y 119.4
C018 C00Y C010 121.2(5)
C012 C00Z H00Z 119.8
C015 C00Z H00Z 119.8
C015 C00Z C012 120.4(5)
C00F C010 C00Y 121.3(4)
C00F C010 H010 119.4
C00Y C010 H010 119.4
O003 C011 H01A 110.1
O003 C011 H01B 110.1
H01A C011 H01B 108.4
C019 C011 O003 107.9(4)
C019 C011 H01A 110.1
C019 C011 H01B 110.1
C00Z C012 H012 120.0
C014 C012 C00Z 119.9(4)
C014 C012 H012 120.0
C00F C013 H013 119.9
C017 C013 C00F 120.2(5)
C017 C013 H013 119.9
C00U C014 H014 119.1
C012 C014 C00U 121.7(5)
C012 C014 H014 119.1
C00W C015 H015 120.5
C00Z C015 C00W 119.0(4)
C00Z C015 H015 120.5
C00X C016 H01C 109.5
C00X C016 H01D 109.5
C00X C016 H01E 109.5
H01C C016 H01D 109.5
H01C C016 H01E 109.5
H01D C016 H01E 109.5
C013 C017 H017 119.1
C013 C017 C018 121.8(5)
C018 C017 H017 119.1
C00Y C018 C017 117.6(5)
C00Y C018 H018 121.2
C017 C018 H018 121.2
C011 C019 H01F 109.5
C011 C019 H01G 109.5
C011 C019 H01H 109.5
H01F C019 H01G 109.5
H01F C019 H01H 109.5
H01G C019 H01H 109.5

loop_
_geom_bond_atom_site_label_1
_geom_bond_atom_site_label_2
_geom_bond_distance
S001 O002 1.426(3)
S001 O004 1.426(3)
S001 N008 1.663(3)
S001 C00W 1.770(4)
O003 C00A 1.325(4)
O003 C011 1.460(4)
O005 C00A 1.193(4)
O006 C00P 1.294(4)
O006 C00X 1.460(4)
N007 C00C 1.398(4)
N007 C00K 1.462(4)
N007 C00M 1.453(4)
N008 C00G 1.474(4)
N008 C00H 1.482(3)
C009 C00E 1.509(4)
C009 C00H 1.566(4)
C009 C00M 1.568(3)
C009 C00T 1.535(4)
C00A C00G 1.535(4)
C00B C00D 1.382(4)
C00B C00H 1.512(4)
C00B C00J 1.389(4)
C00C C00E 1.383(4)
C00C C00S 1.389(4)
C00D H00D 0.9300
C00D C00Q 1.388(5)
C00E C00O 1.385(4)
C00F C00K 1.510(5)
C00F C010 1.371(5)
C00F C013 1.382(5)
C00G C00M 1.579(4)
C00G C00P 1.542(4)
C00H H00H 0.9800
C00I H00I 0.9300
C00I C00L 1.378(6)
C00I C00O 1.386(5)
C00J H00J 0.9300
C00J C00R 1.378(6)
C00K H00A 0.9700
C00K H00B 0.9700
C00L H00L 0.9300
C00L C00S 1.379(5)
C00M H00M 0.9800
O00N C00P 1.184(4)
C00O H00O 0.9300
C00Q H00Q 0.9300
C00Q C00V 1.368(6)
C00R H00R 0.9300
C00R C00V 1.382(7)
C00S H00S 0.9300
C00T H00C 0.9600
C00T H00E 0.9600
C00T H00F 0.9600
C00U H00U 0.9300
C00U C00W 1.374(5)
C00U C014 1.392(7)
C00V H00V 0.9300
C00W C015 1.385(5)
C00X H00G 0.9700
C00X H00K 0.9700
C00X C016 1.478(6)
C00Y H00Y 0.9300
C00Y C010 1.373(6)
C00Y C018 1.364(7)
C00Z H00Z 0.9300
C00Z C012 1.375(8)
C00Z C015 1.370(7)
C010 H010 0.9300
C011 H01A 0.9700
C011 H01B 0.9700
C011 C019 1.434(8)
C012 H012 0.9300
C012 C014 1.348(9)
C013 H013 0.9300
C013 C017 1.369(9)
C014 H014 0.9300
C015 H015 0.9300
C016 H01C 0.9600
C016 H01D 0.9600
C016 H01E 0.9600
C017 H017 0.9300
C017 C018 1.378(9)
C018 H018 0.9300
C019 H01F 0.9600
C019 H01G 0.9600
C019 H01H 0.9600

loop_
_geom_torsion_atom_site_label_1
_geom_torsion_atom_site_label_2
_geom_torsion_atom_site_label_3
_geom_torsion_atom_site_label_4
_geom_torsion
S001 N008 C00G C00A -79.6(3)
S001 N008 C00G C00M 164.87(17)
S001 N008 C00G C00P 51.3(3)
S001 N008 C00H C009 -162.63(17)
S001 N008 C00H C00B 72.3(3)
S001 C00W C015 C00Z -178.5(3)
O002 S001 N008 C00G 19.2(2)
O002 S001 N008 C00H 157.9(2)
O002 S001 C00W C00U -142.8(3)
O002 S001 C00W C015 34.3(3)
O003 C00A C00G N008 -20.6(4)
O003 C00A C00G C00M 92.9(3)
O003 C00A C00G C00P -148.8(3)
O004 S001 N008 C00G -111.6(2)
O004 S001 N008 C00H 27.1(3)
O004 S001 C00W C00U -12.3(3)
O004 S001 C00W C015 164.8(3)
O005 C00A C00G N008 165.8(3)
O005 C00A C00G C00M -80.7(4)
O005 C00A C00G C00P 37.5(5)
N007 C00C C00E C009 -0.2(3)
N007 C00C C00E C00O -177.1(3)
N007 C00C C00S C00L 177.6(3)
N008 S001 C00W C00U 104.9(3)
N008 S001 C00W C015 -78.1(3)
N008 C00G C00M N007 100.8(2)
N008 C00G C00M C009 -16.6(3)
N008 C00G C00P O006 -131.6(3)
N008 C00G C00P O00N 50.7(5)
C009 C00E C00O C00I -177.6(3)
C00A O003 C011 C019 164.0(5)
C00A C00G C00M N007 -19.1(3)
C00A C00G C00M C009 -136.5(2)
C00A C00G C00P O006 -1.8(5)
C00A C00G C00P O00N -179.5(4)
C00B C00D C00Q C00V -2.3(5)
C00B C00J C00R C00V -1.1(6)
C00C N007 C00K C00F -62.8(4)
C00C N007 C00M C009 -3.4(3)
C00C N007 C00M C00G -120.9(3)
C00C C00E C00O C00I -1.3(5)
C00D C00B C00H N008 41.1(4)
C00D C00B C00H C009 -78.3(3)
C00D C00B C00J C00R -0.3(5)
C00D C00Q C00V C00R 1.0(6)
C00E C009 C00H N008 -102.2(2)
C00E C009 C00H C00B 20.5(3)
C00E C009 C00M N007 3.1(3)
C00E C009 C00M C00G 125.2(2)
C00E C00C C00S C00L -1.3(5)
C00F C013 C017 C018 0.9(10)
C00G N008 C00H C009 -22.2(3)
C00G N008 C00H C00B -147.3(2)
C00H N008 C00G C00A 140.0(3)
C00H N008 C00G C00M 24.5(3)
C00H N008 C00G C00P -89.0(3)
C00H C009 C00E C00C 112.7(3)
C00H C009 C00E C00O -70.8(4)
C00H C009 C00M N007 -118.0(2)
C00H C009 C00M C00G 4.1(3)
C00H C00B C00D C00Q 179.6(3)
C00H C00B C00J C00R -178.0(3)
C00I C00L C00S C00C 0.0(6)
C00J C00B C00D C00Q 2.0(5)
C00J C00B C00H N008 -141.3(3)
C00J C00B C00H C009 99.4(3)
C00J C00R C00V C00Q 0.8(6)
C00K N007 C00C C00E 147.2(3)
C00K N007 C00C C00S -31.8(5)
C00K N007 C00M C009 -147.2(3)
C00K N007 C00M C00G 95.3(3)
C00K C00F C010 C00Y -176.6(4)
C00K C00F C013 C017 177.5(5)
C00L C00I C00O C00E 0.0(5)
C00M N007 C00C C00E 2.3(3)
C00M N007 C00C C00S -176.7(3)
C00M N007 C00K C00F 77.8(4)
C00M C009 C00E C00C -1.8(3)
C00M C009 C00E C00O 174.7(3)
C00M C009 C00H N008 9.9(3)
C00M C009 C00H C00B 132.7(2)
C00M C00G C00P O006 116.7(3)
C00M C00G C00P O00N -61.0(5)
C00O C00I C00L C00S 0.6(6)
C00P O006 C00X C016 168.8(4)
C00P C00G C00M N007 -143.1(2)
C00P C00G C00M C009 99.5(3)
C00S C00C C00E C009 178.9(3)
C00S C00C C00E C00O 2.0(5)
C00T C009 C00E C00C -123.2(3)
C00T C009 C00E C00O 53.4(4)
C00T C009 C00H N008 132.3(2)
C00T C009 C00H C00B -105.0(3)
C00T C009 C00M N007 122.8(3)
C00T C009 C00M C00G -115.1(3)
C00U C00W C015 C00Z -1.5(6)
C00W S001 N008 C00G 133.5(2)
C00W S001 N008 C00H -87.9(2)
C00W C00U C014 C012 -0.2(7)
C00X O006 C00P C00G 176.8(3)
C00X O006 C00P O00N -5.7(6)
C00Z C012 C014 C00U 0.9(8)
C010 C00F C00K N007 -13.2(5)
C010 C00F C013 C017 -1.4(8)
C010 C00Y C018 C017 1.7(8)
C011 O003 C00A O005 12.3(5)
C011 O003 C00A C00G -161.2(3)
C012 C00Z C015 C00W 2.1(7)
C013 C00F C00K N007 168.0(4)
C013 C00F C010 C00Y 2.2(7)
C013 C017 C018 C00Y -1.0(10)
C014 C00U C00W S001 177.5(3)
C014 C00U C00W C015 0.5(6)
C015 C00Z C012 C014 -1.8(8)
C018 C00Y C010 C00F -2.4(7)
